data_2018775
loop_
_publ_author_name
'Altaf, Muhammad'
'Stoeckli-Evans, Helen'

_publ_section_title
;
 Chiral one- and two-dimensional silver(I)--biotin coordination polymers
;
_journal_coeditor_code EG3103
_journal_issue 2
_journal_name_full 'Acta Crystallographica Section C'
_journal_page_first 127
_journal_page_last 137
_journal_paper_doi 10.1107/S0108270113000322
_journal_volume 69
_journal_year 2013
_chemical_formula_iupac '[Ag (C10 H15 N2 O3 S)] , 3H2 O'
_chemical_formula_moiety 'C10 H15 Ag N2 O3 S, 3(H2 O)'
_chemical_formula_sum 'C10 H21 Ag N2 O6 S'
_chemical_formula_weight 405.22
_chemical_name_systematic
;
Poly[[{\m~3~-5-[(3a<i>S</i>,4<i>S</i>,6a<i>R</i>)-2-oxohexahydro-1<i>H</i>-
thieno[3,4-<i>d</i>]imidazol-4-yl]pentanoato}silver(I)] trihydrate]
;
_space_group_IT_number 4
_symmetry_cell_setting monoclinic
_symmetry_space_group_name_Hall 'P 2yb'
_symmetry_space_group_name_H-M 'P 1 21 1'
_atom_sites_solution_hydrogens geom
_atom_sites_solution_primary direct
_atom_sites_solution_secondary difmap
_audit_creation_method SHELXL97
_cell_angle_alpha 90.00
_cell_angle_beta 95.718(8)
_cell_angle_gamma 90.00
_cell_formula_units_Z 2
_cell_length_a 8.7869(8)
_cell_length_b 8.2847(10)
_cell_length_c 9.8588(10)
_cell_measurement_reflns_used 11662
_cell_measurement_temperature 173(2)
_cell_measurement_theta_max 29.64
_cell_measurement_theta_min 2.07
_cell_volume 714.12(13)
_computing_cell_refinement 'X-AREA (Stoe & Cie, 2009)'
_computing_data_collection 'X-AREA (Stoe & Cie, 2009)'
_computing_data_reduction 'X-RED32 (Stoe & Cie, 2009)'
_computing_molecular_graphics
;
PLATON (Spek, 2009) and Mercury (Macrae <i>et al.</i>, 2008)
;
_computing_publication_material
;
SHELXL97 (Sheldrick, 2008), PLATON (Spek, 2009) and publCIF
(Westrip, 2010)
;
_computing_structure_refinement 'SHELXL97 (Sheldrick, 2008)'
_computing_structure_solution 'SHELXS97 (Sheldrick, 2008)'
_diffrn_ambient_temperature 173(2)
_diffrn_measured_fraction_theta_full 0.994
_diffrn_measured_fraction_theta_max 0.994
_diffrn_measurement_device '2-circle goniometer'
_diffrn_measurement_device_type 'Stoe IPDS 2'
_diffrn_measurement_method '\f and \w scans'
_diffrn_radiation_monochromator 'plane graphite'
_diffrn_radiation_source 'fine-focus sealed tube'
_diffrn_radiation_type MoK\a
_diffrn_radiation_wavelength 0.71073
_diffrn_reflns_av_R_equivalents 0.0241
_diffrn_reflns_av_sigmaI/netI 0.0216
_diffrn_reflns_limit_h_max 10
_diffrn_reflns_limit_h_min -12
_diffrn_reflns_limit_k_max 11
_diffrn_reflns_limit_k_min -11
_diffrn_reflns_limit_l_max 13
_diffrn_reflns_limit_l_min -13
_diffrn_reflns_number 8354
_diffrn_reflns_theta_full 29.17
_diffrn_reflns_theta_max 29.17
_diffrn_reflns_theta_min 2.96
_diffrn_standards_decay_% 0
_diffrn_standards_number 0
_exptl_absorpt_coefficient_mu 1.584
_exptl_absorpt_correction_T_max 0.81020
_exptl_absorpt_correction_T_min 0.57423
_exptl_absorpt_correction_type multi-scan
_exptl_absorpt_process_details '(MULABS in PLATON; Spek, 2009)'
_exptl_crystal_colour colourless
_exptl_crystal_density_diffrn 1.885
_exptl_crystal_density_method 'not measured'
_exptl_crystal_description plate
_exptl_crystal_F_000 412
_exptl_crystal_size_max 0.40
_exptl_crystal_size_mid 0.40
_exptl_crystal_size_min 0.15
_refine_diff_density_max 0.425
_refine_diff_density_min -0.520
_refine_ls_abs_structure_details 'Flack (1983), with 1776 Friedel pairs'
_refine_ls_abs_structure_Flack 0.00(2)
_refine_ls_extinction_coef 0.0228(16)
_refine_ls_extinction_expression Fc^*^=kFc[1+0.001xFc^2^\l^3^/sin(2\q)]^-1/4^
_refine_ls_extinction_method 'SHELXL97 (Sheldrick, 2008)'
_refine_ls_goodness_of_fit_ref 1.074
_refine_ls_hydrogen_treatment mixed
_refine_ls_matrix_type full
_refine_ls_number_parameters 215
_refine_ls_number_reflns 3827
_refine_ls_number_restraints 18
_refine_ls_restrained_S_all 1.076
_refine_ls_R_factor_all 0.0235
_refine_ls_R_factor_gt 0.0227
_refine_ls_shift/su_max 0.000
_refine_ls_shift/su_mean 0.000
_refine_ls_structure_factor_coef Fsqd
_refine_ls_weighting_details 'calc w = 1/[\s^2^(Fo^2^)+(0.0416P)^2^+0.1972P] where P=(Fo^2^+2Fc^2^)/3'
_refine_ls_weighting_scheme calc
_refine_ls_wR_factor_gt 0.0608
_refine_ls_wR_factor_ref 0.0611
_reflns_number_gt 3718
_reflns_number_total 3827
_reflns_threshold_expression I>2\s(I)
_cod_data_source_file eg3103.cif
_cod_data_source_block I
_cod_original_sg_symbol_H-M 'P 21'
_cod_database_code 2018775
_cod_database_fobs_code 2018775

loop_
_symmetry_equiv_pos_site_id
_symmetry_equiv_pos_as_xyz
1 x,y,z
2 -x,1/2+y,-z

loop_
_atom_site_aniso_label
_atom_site_aniso_U_11
_atom_site_aniso_U_22
_atom_site_aniso_U_33
_atom_site_aniso_U_12
_atom_site_aniso_U_13
_atom_site_aniso_U_23
Ag1 0.02890(10) 0.01860(10) 0.02140(10) 0.00350(10) 0.00060(10) 0.00220(10)
S1 0.0182(2) 0.0152(2) 0.0169(2) -0.0010(2) 0.0020(2) 0.0004(2)
O1A 0.045(2) 0.043(2) 0.0191(18) 0.0015(19) 0.0069(16) 0.0069(17)
O1B 0.075(5) 0.040(4) 0.020(3) -0.011(4) 0.009(3) 0.005(3)
O2 0.0754(17) 0.053(2) 0.0245(10) -0.0103(16) -0.0028(10) 0.0048(12)
O3 0.0250(9) 0.0191(9) 0.0401(11) 0.0010(7) 0.0095(8) -0.0021(8)
N1 0.0259(11) 0.0203(10) 0.0285(11) 0.0017(8) 0.0095(9) 0.0021(9)
N2 0.0446(14) 0.0178(9) 0.0263(12) -0.0023(9) 0.0101(10) 0.0047(8)
C1 0.0440(15) 0.0313(18) 0.0213(11) 0.0140(11) 0.0083(11) 0.0100(9)
C2 0.0583(17) 0.0306(18) 0.0162(10) 0.0150(13) 0.0065(10) 0.0035(10)
C3 0.0366(14) 0.0301(14) 0.0176(11) 0.0031(11) 0.0061(10) 0.0044(9)
C4 0.0353(13) 0.0215(11) 0.0181(11) 0.0026(10) 0.0006(10) 0.0016(8)
C5 0.0243(11) 0.0231(11) 0.0198(11) -0.0001(9) 0.0040(9) 0.0028(9)
C6 0.0175(10) 0.0188(10) 0.0215(11) -0.0028(9) 0.0031(9) 0.0030(10)
C7 0.0157(9) 0.0193(10) 0.0273(12) 0.0002(7) 0.0012(9) 0.0056(8)
C8 0.0262(9) 0.0202(12) 0.0217(9) -0.0032(12) -0.0017(8) 0.0051(11)
C9 0.0309(12) 0.0224(12) 0.0160(10) -0.0002(9) 0.0004(10) 0.0027(9)
C10 0.0172(10) 0.0193(11) 0.0315(14) 0.0027(8) 0.0047(10) 0.0019(11)
O1W 0.0443(15) 0.0662(19) 0.0505(16) -0.0136(13) 0.0131(12) 0.0137(14)
O2W 0.083(3) 0.090(3) 0.074(3) 0.022(2) 0.026(2) 0.014(2)
O3W 0.079(3) 0.110(4) 0.087(3) 0.010(3) 0.007(2) 0.017(3)

loop_
_atom_site_type_symbol
_atom_site_label
_atom_site_fract_x
_atom_site_fract_y
_atom_site_fract_z
_atom_site_U_iso_or_equiv
_atom_site_thermal_displace_type
_atom_site_calc_flag
_atom_site_refinement_flags
_atom_site_occupancy
Ag Ag1 0.95339(2) 0.24575(3) -0.09734(2) 0.02310(10) Uani d . 1.000
S S1 0.88972(6) 0.53872(7) -0.04098(6) 0.01680(10) Uani d . 1.000
O O1A 0.7544(5) 0.1797(7) 0.6569(4) 0.0355(11) Uani d DP 0.600
O O1B 0.7674(10) 0.1050(10) 0.6221(7) 0.045(2) Uani d DP 0.400
O O2 0.9833(4) 0.2655(4) 0.6742(2) 0.0515(9) Uani d . 1.000
O O3 0.7373(2) 1.0996(2) -0.0014(2) 0.0277(6) Uani d . 1.000
N N1 0.6609(3) 0.8383(3) 0.0354(3) 0.0244(6) Uani d D 1.000
N N2 0.7378(3) 0.8979(3) -0.1630(3) 0.0291(7) Uani d D 1.000
C C1 0.8718(4) 0.2120(3) 0.5997(3) 0.0319(9) Uani d D 1.000
C C2 0.8752(4) 0.2232(4) 0.4474(3) 0.0349(9) Uani d . 1.000
C C3 0.7871(3) 0.3698(4) 0.3879(3) 0.0279(8) Uani d . 1.000
C C4 0.7933(3) 0.3826(3) 0.2351(3) 0.0251(7) Uani d . 1.000
C C5 0.7057(3) 0.5289(3) 0.1744(3) 0.0223(6) Uani d . 1.000
C C6 0.6985(3) 0.5401(3) 0.0197(3) 0.0192(6) Uani d . 1.000
C C7 0.6224(3) 0.6938(3) -0.0423(3) 0.0208(6) Uani d . 1.000
C C8 0.6846(3) 0.7323(4) -0.1818(2) 0.0230(6) Uani d . 1.000
C C9 0.8140(3) 0.6155(3) -0.2059(3) 0.0232(7) Uani d . 1.000
C C10 0.7136(3) 0.9585(3) -0.0397(3) 0.0225(7) Uani d . 1.000
O O1W 0.5120(3) 0.3687(4) 0.7272(3) 0.0531(10) Uani d D 1.000
O O2W 0.2584(5) 0.3155(6) 0.5332(5) 0.0811(17) Uani d D 1.000
O O3W 0.5032(6) 0.5895(7) 0.5220(5) 0.0921(19) Uani d D 1.000
H H2A 0.83000 0.12400 0.40430 0.0420 Uiso c R 1.000
H H2B 0.98270 0.23030 0.42600 0.0420 Uiso c R 1.000
H H2N 0.758(5) 0.975(4) -0.219(3) 0.0350 Uiso d D 1.000
H H3A 0.67910 0.36170 0.40760 0.0330 Uiso c R 1.000
H H3B 0.83100 0.46880 0.43220 0.0330 Uiso c R 1.000
H H4A 0.74940 0.28340 0.19090 0.0300 Uiso c R 1.000
H H4B 0.90130 0.39030 0.21550 0.0300 Uiso c R 1.000
H H5A 0.60010 0.52520 0.20110 0.0270 Uiso c R 1.000
H H5B 0.75470 0.62800 0.21440 0.0270 Uiso c R 1.000
H H6 0.64040 0.44470 -0.02010 0.0230 Uiso c R 1.000
H H7 0.50880 0.67970 -0.05520 0.0250 Uiso c R 1.000
H H8 0.60060 0.72550 -0.25790 0.0280 Uiso c R 1.000
H H9A 0.89500 0.67220 -0.25020 0.0280 Uiso c R 1.000
H H9B 0.77460 0.52570 -0.26570 0.0280 Uiso c R 1.000
H H1N 0.609(4) 0.847(5) 0.105(3) 0.0290 Uiso d D 1.000
H H1WA 0.508(6) 0.453(4) 0.675(4) 0.0800 Uiso d D 1.000
H H1WB 0.563(6) 0.293(5) 0.691(5) 0.0800 Uiso d D 1.000
H H2WA 0.357(3) 0.339(7) 0.530(7) 0.1220 Uiso d D 1.000
H H2WB 0.233(8) 0.338(11) 0.616(4) 0.1220 Uiso d D 1.000
H H3WA 0.449(6) 0.675(6) 0.499(6) 0.1380 Uiso d D 1.000
H H3WB 0.602(3) 0.607(8) 0.539(6) 0.1380 Uiso d D 1.000

loop_
_atom_type_symbol
_atom_type_description
_atom_type_scat_dispersion_real
_atom_type_scat_dispersion_imag
_atom_type_scat_source
C C 0.0033 0.0016 'International Tables Vol C Tables 4.2.6.8 and 6.1.1.4'
H H 0.0000 0.0000 'International Tables Vol C Tables 4.2.6.8 and 6.1.1.4'
Ag Ag -0.8971 1.1015 'International Tables Vol C Tables 4.2.6.8 and 6.1.1.4'
N N 0.0061 0.0033 'International Tables Vol C Tables 4.2.6.8 and 6.1.1.4'
O O 0.0106 0.0060 'International Tables Vol C Tables 4.2.6.8 and 6.1.1.4'
S S 0.1246 0.1234 'International Tables Vol C Tables 4.2.6.8 and 6.1.1.4'

loop_
_geom_angle_atom_site_label_1
_geom_angle_atom_site_label_2
_geom_angle_atom_site_label_3
_geom_angle_site_symmetry_1
_geom_angle_site_symmetry_3
_geom_angle
_geom_angle_publ_flag
S1 Ag1 O3 . 1_545 100.66(4) yes
S1 Ag1 O2 . 1_554 101.16(8) yes
S1 Ag1 S1 . 2_745 130.36(2) yes
O2 Ag1 O3 1_554 1_545 124.54(10) yes
S1 Ag1 O3 2_745 1_545 82.03(4) yes
S1 Ag1 O2 2_745 1_554 118.01(9) yes
Ag1 S1 C6 . . 107.61(8) no
Ag1 S1 C9 . . 101.93(9) no
Ag1 S1 Ag1 . 2_755 130.04(2) yes
C6 S1 C9 . . 91.38(13) no
Ag1 S1 C6 2_755 . 106.77(9) no
Ag1 S1 C9 2_755 . 112.33(9) no
Ag1 O2 C1 1_556 . 113.1(2) no
Ag1 O3 C10 1_565 . 116.72(17) no
H1WA O1W H1WB . . 109(4) no
H2WA O2W H2WB . . 109(6) no
H3WA O3W H3WB . . 115(5) no
C7 N1 C10 . . 113.3(3) no
C8 N2 C10 . . 112.8(2) no
C10 N1 H1N . . 128(3) no
C7 N1 H1N . . 112(3) no
C10 N2 H2N . . 111(2) no
C8 N2 H2N . . 134(2) no
O2 C1 C2 . . 118.2(3) no
O1B C1 C2 . . 107.1(4) no
O1A C1 C2 . . 124.1(3) no
O1B C1 O2 . . 131.6(4) no
O1A C1 O2 . . 116.4(3) no
C1 C2 C3 . . 111.9(3) no
C2 C3 C4 . . 111.8(2) no
C3 C4 C5 . . 112.2(2) no
C4 C5 C6 . . 114.2(2) no
S1 C6 C7 . . 104.55(18) no
C5 C6 C7 . . 115.0(2) no
S1 C6 C5 . . 112.17(19) no
N1 C7 C6 . . 114.0(2) no
N1 C7 C8 . . 102.4(2) no
C6 C7 C8 . . 110.1(2) no
C7 C8 C9 . . 109.8(2) no
N2 C8 C9 . . 112.5(2) no
N2 C8 C7 . . 102.5(2) no
S1 C9 C8 . . 107.17(18) no
O3 C10 N2 . . 126.0(3) no
N1 C10 N2 . . 108.2(2) no
O3 C10 N1 . . 125.8(3) no
C1 C2 H2A . . 109.00 no
C1 C2 H2B . . 109.00 no
C3 C2 H2A . . 109.00 no
H2A C2 H2B . . 108.00 no
C3 C2 H2B . . 109.00 no
C4 C3 H3A . . 109.00 no
C4 C3 H3B . . 109.00 no
C2 C3 H3B . . 109.00 no
C2 C3 H3A . . 109.00 no
H3A C3 H3B . . 108.00 no
C3 C4 H4A . . 109.00 no
C3 C4 H4B . . 109.00 no
H4A C4 H4B . . 108.00 no
C5 C4 H4A . . 109.00 no
C5 C4 H4B . . 109.00 no
C4 C5 H5A . . 109.00 no
C4 C5 H5B . . 109.00 no
C6 C5 H5A . . 109.00 no
C6 C5 H5B . . 109.00 no
H5A C5 H5B . . 108.00 no
C7 C6 H6 . . 108.00 no
C5 C6 H6 . . 108.00 no
S1 C6 H6 . . 108.00 no
N1 C7 H7 . . 110.00 no
C6 C7 H7 . . 110.00 no
C8 C7 H7 . . 110.00 no
N2 C8 H8 . . 111.00 no
C7 C8 H8 . . 111.00 no
C9 C8 H8 . . 111.00 no
S1 C9 H9B . . 110.00 no
H9A C9 H9B . . 109.00 no
C8 C9 H9A . . 110.00 no
C8 C9 H9B . . 110.00 no
S1 C9 H9A . . 110.00 no

loop_
_geom_bond_atom_site_label_1
_geom_bond_atom_site_label_2
_geom_bond_site_symmetry_2
_geom_bond_distance
_geom_bond_publ_flag
Ag1 S1 . 2.5642(7) yes
Ag1 O3 1_545 2.5148(18) yes
Ag1 O2 1_554 2.299(2) yes
Ag1 S1 2_745 2.5154(7) yes
Ag1 O1A 1_554 2.895(4) yes
S1 C6 . 1.839(3) no
S1 C9 . 1.810(3) no
O1A C1 . 1.253(6) no
O1B C1 . 1.310(9) no
O2 C1 . 1.246(4) no
O3 C10 . 1.240(3) no
O1W H1WB . 0.87(5) no
O1W H1WA . 0.87(4) no
O2W H2WA . 0.89(3) no
O2W H2WB . 0.89(5) no
O3W H3WB . 0.88(3) no
O3W H3WA . 0.87(5) no
N1 C10 . 1.350(4) no
N1 C7 . 1.443(4) no
N2 C8 . 1.455(4) no
N2 C10 . 1.352(4) no
N1 H1N . 0.86(3) no
N2 H2N . 0.87(3) no
C1 C2 . 1.508(4) no
C2 C3 . 1.526(5) no
C3 C4 . 1.517(4) no
C4 C5 . 1.526(4) no
C5 C6 . 1.523(4) no
C6 C7 . 1.537(4) no
C7 C8 . 1.563(4) no
C8 C9 . 1.530(4) no
C2 H2A . 0.9900 no
C2 H2B . 0.9900 no
C3 H3B . 0.9900 no
C3 H3A . 0.9900 no
C4 H4B . 0.9900 no
C4 H4A . 0.9900 no
C5 H5A . 0.9900 no
C5 H5B . 0.9900 no
C6 H6 . 1.0000 no
C7 H7 . 1.0000 no
C8 H8 . 1.0000 no
C9 H9B . 0.9900 no
C9 H9A . 0.9900 no

loop_
_geom_hbond_atom_site_label_D
_geom_hbond_atom_site_label_H
_geom_hbond_atom_site_label_A
_geom_hbond_site_symmetry_A
_geom_hbond_distance_DH
_geom_hbond_distance_HA
_geom_hbond_distance_DA
_geom_hbond_angle_DHA
_geom_hbond_publ_flag
N1 H1N O1W 2_656 0.86(3) 2.06(3) 2.925(4) 179(6) yes
N2 H2N O1A 1_564 0.87(3) 2.09(3) 2.946(6) 166(4) yes
O1W H1WA O3W . 0.87(4) 1.88(4) 2.723(6) 163(4) yes
O1W H1WB O1A . 0.87(5) 1.98(5) 2.786(6) 153(4) yes
O2W H2WA O1W . 0.89(3) 2.27(6) 2.823(5) 120(5) yes
O2W H2WA O3W . 0.89(3) 2.45(5) 3.137(7) 135(4) yes
O2W H2WB O2 1_455 0.89(5) 2.40(7) 2.935(6) 119(6) yes
O3W H3WA O1A 2_656 0.87(5) 2.24(6) 2.828(7) 125(5) yes
O3W H3WB O2W 2_656 0.88(3) 2.27(6) 2.901(7) 128(5) yes
C4 H4A O3 1_545 0.99 2.43 3.309(3) 148 yes
C7 H7 O3 2_645 1.00 2.38 3.325(3) 157 yes
C8 H8 O3W 1_554 1.00 2.52 3.397(6) 146 yes

loop_
_geom_torsion_atom_site_label_1
_geom_torsion_atom_site_label_2
_geom_torsion_atom_site_label_3
_geom_torsion_atom_site_label_4
_geom_torsion_site_symmetry_1
_geom_torsion_site_symmetry_3
_geom_torsion_site_symmetry_4
_geom_torsion
_geom_torsion_publ_flag
O3 Ag1 S1 C6 1_545 . . -9.45(11) no
O3 Ag1 S1 C9 1_545 . . -104.77(10) no
O3 Ag1 S1 Ag1 1_545 . 2_755 122.02(5) no
O2 Ag1 S1 C6 1_554 . . 119.25(13) no
O2 Ag1 S1 C9 1_554 . . 23.93(13) no
O2 Ag1 S1 Ag1 1_554 . 2_755 -109.28(9) no
S1 Ag1 S1 C6 2_745 . . -98.00(10) no
S1 Ag1 S1 C9 2_745 . . 166.67(9) no
S1 Ag1 S1 Ag1 2_745 . 2_755 33.46(4) no
S1 Ag1 O3 C10 . 1_545 1_545 163.53(18) no
S1 Ag1 O2 C1 . 1_554 1_554 -103.6(2) no
S1 Ag1 S1 Ag1 . 2_745 2_745 130.05(3) no
S1 Ag1 S1 C6 . 2_745 2_745 -98.19(9) no
S1 Ag1 S1 C9 . 2_745 2_745 0.49(10) no
Ag1 S1 C6 C5 . . . 93.70(17) no
Ag1 S1 C6 C7 . . . -141.10(15) no
C9 S1 C6 C5 . . . -163.32(18) no
C9 S1 C6 C7 . . . -38.13(19) no
Ag1 S1 C6 C5 2_755 . . -49.48(18) no
Ag1 S1 C6 C7 2_755 . . 75.72(18) no
Ag1 S1 C9 C8 . . . 143.67(16) no
C6 S1 C9 C8 . . . 35.35(19) no
Ag1 S1 C9 C8 2_755 . . -73.43(19) no
Ag1 O2 C1 O1A 1_556 . . 10.4(4) no
Ag1 O2 C1 C2 1_556 . . 178.0(2) no
Ag1 O3 C10 N1 1_565 . . 147.6(2) no
Ag1 O3 C10 N2 1_565 . . -31.5(4) no
C10 N1 C7 C6 . . . 127.4(3) no
C10 N1 C7 C8 . . . 8.6(3) no
C7 N1 C10 O3 . . . 171.0(3) no
C7 N1 C10 N2 . . . -9.7(3) no
C10 N2 C8 C7 . . . -1.2(3) no
C10 N2 C8 C9 . . . -119.0(2) no
C8 N2 C10 O3 . . . -174.2(3) no
C8 N2 C10 N1 . . . 6.5(3) no
O1A C1 C2 C3 . . . 69.1(5) no
O2 C1 C2 C3 . . . -97.5(4) no
C1 C2 C3 C4 . . . 178.9(3) yes
C2 C3 C4 C5 . . . -179.9(2) yes
C3 C4 C5 C6 . . . -175.7(2) yes
C4 C5 C6 S1 . . . -55.9(3) no
C4 C5 C6 C7 . . . -175.2(2) no
S1 C6 C7 N1 . . . -83.7(2) no
S1 C6 C7 C8 . . . 30.7(2) no
C5 C6 C7 N1 . . . 39.8(3) no
C5 C6 C7 C8 . . . 154.1(2) no
N1 C7 C8 N2 . . . -4.2(3) no
N1 C7 C8 C9 . . . 115.5(2) no
C6 C7 C8 N2 . . . -125.7(2) no
C6 C7 C8 C9 . . . -6.0(3) no
N2 C8 C9 S1 . . . 91.3(2) no
C7 C8 C9 S1 . . . -22.1(3) no
